data_7701151
loop_
_publ_author_name
'Jung, Mi-Hee'
'Ko, Kyoung Chul'
'Lee, Woo Ram'

_publ_section_title
;
 Broadband white-light emission from supramolecular piperazinium-based
 lead halide perovskites linked by hydrogen bonds.
;
_journal_issue 40
_journal_name_full 'Dalton transactions (Cambridge, England : 2003)'
_journal_page_first 15074
_journal_page_last 15090
_journal_paper_doi 10.1039/c9dt03469b
_journal_volume 48
_journal_year 2019
_chemical_formula_sum 'C8 H24 Cl12 N4 Pb4'
_chemical_formula_weight 1430.47
_space_group_crystal_system trigonal
_space_group_IT_number 146
_space_group_name_Hall 'R 3'
_space_group_name_H-M_alt 'R 3 :H'
_symmetry_space_group_name_Hall 'R 3'
_symmetry_space_group_name_H-M 'R 3 :H'
_atom_sites_solution_hydrogens geom
_audit_creation_method SHELXL-2017/1
_audit_update_record
;
2019-08-15 deposited with the CCDC.    2019-09-16 downloaded from the CCDC.
;
_cell_angle_alpha 90
_cell_angle_beta 90
_cell_angle_gamma 120
_cell_formula_units_Z 9
_cell_length_a 15.327(2)
_cell_length_b 15.327(2)
_cell_length_c 33.107(7)
_cell_measurement_reflns_used 79868
_cell_measurement_temperature 293(2)
_cell_measurement_theta_max 33.679
_cell_measurement_theta_min 0.350
_cell_volume 6735.4(19)
_computing_structure_refinement 'SHELXL-2017/1 (Sheldrick, 2017)'
_computing_structure_solution 'SHELXT 2018/2 (Sheldrick, 2018)'
_diffrn_ambient_temperature 293(2)
_diffrn_measured_fraction_theta_full 1.000
_diffrn_measured_fraction_theta_max 0.892
_diffrn_measurement_device_type 'Rayonix MX225HS CCD area detector'
_diffrn_measurement_method 'omega scan'
_diffrn_radiation_type synchrotron
_diffrn_radiation_wavelength 0.700
_diffrn_reflns_av_R_equivalents 0.0737
_diffrn_reflns_av_unetI/netI 0.0601
_diffrn_reflns_Laue_measured_fraction_full 1.000
_diffrn_reflns_Laue_measured_fraction_max 0.892
_diffrn_reflns_limit_h_max 25
_diffrn_reflns_limit_h_min -26
_diffrn_reflns_limit_k_max 25
_diffrn_reflns_limit_k_min -25
_diffrn_reflns_limit_l_max 54
_diffrn_reflns_limit_l_min -54
_diffrn_reflns_number 41572
_diffrn_reflns_point_group_measured_fraction_full 1.000
_diffrn_reflns_point_group_measured_fraction_max 0.892
_diffrn_reflns_theta_full 24.835
_diffrn_reflns_theta_max 39.482
_diffrn_reflns_theta_min 1.628
_diffrn_source 'PLSII 2D bending magnet'
_exptl_absorpt_coefficient_mu 22.450
_exptl_crystal_colour colorless
_exptl_crystal_density_diffrn 3.174
_exptl_crystal_description block
_exptl_crystal_F_000 5688
_refine_diff_density_max 6.973
_refine_diff_density_min -2.449
_refine_diff_density_rms 0.510
_refine_ls_abs_structure_details
;
 Refined as an inversion twin.
;
_refine_ls_abs_structure_Flack 0.502(19)
_refine_ls_extinction_coef 0.00143(8)
_refine_ls_extinction_expression Fc^*^=kFc[1+0.001xFc^2^\l^3^/sin(2\q)]^-1/4^
_refine_ls_extinction_method 'SHELXL-2017/1 (Sheldrick 2017)'
_refine_ls_goodness_of_fit_ref 1.078
_refine_ls_hydrogen_treatment constr
_refine_ls_matrix_type full
_refine_ls_number_parameters 255
_refine_ls_number_reflns 16722
_refine_ls_number_restraints 51
_refine_ls_restrained_S_all 1.086
_refine_ls_R_factor_all 0.0851
_refine_ls_R_factor_gt 0.0760
_refine_ls_shift/su_max 0.005
_refine_ls_shift/su_mean 0.001
_refine_ls_structure_factor_coef Fsqd
_refine_ls_weighting_details 'w=1/[\s^2^(Fo^2^)+(0.1398P)^2^+55.9169P] where P=(Fo^2^+2Fc^2^)/3'
_refine_ls_weighting_scheme calc
_refine_ls_wR_factor_gt 0.2414
_refine_ls_wR_factor_ref 0.2564
_reflns_Friedel_coverage 1.000
_reflns_Friedel_fraction_full 1.000
_reflns_Friedel_fraction_max 0.892
_reflns_number_gt 13169
_reflns_number_total 16722
_reflns_threshold_expression 'I > 2\s(I)'
_cod_data_source_file c9dt03469b2.cif
_cod_data_source_block PPbCl2_2_a
_cod_depositor_comments 'Adding full bibliography for 7701147--7701151.cif.'
_cod_original_cell_volume 6736(2)
_cod_database_code 7701151
_shelx_shelxl_version_number 2017/1
_shelx_space_group_comment
;
The symmetry employed for this shelxl refinement is uniquely defined
by the following loop, which should always be used as a source of
symmetry information in preference to the above space-group names.
They are only intended as comments.
;

loop_
_space_group_symop_operation_xyz
'x, y, z'
'-y, x-y, z'
'-x+y, -x, z'
'x+2/3, y+1/3, z+1/3'
'-y+2/3, x-y+1/3, z+1/3'
'-x+y+2/3, -x+1/3, z+1/3'
'x+1/3, y+2/3, z+2/3'
'-y+1/3, x-y+2/3, z+2/3'
'-x+y+1/3, -x+2/3, z+2/3'

loop_
_atom_site_label
_atom_site_type_symbol
_atom_site_fract_x
_atom_site_fract_y
_atom_site_fract_z
_atom_site_U_iso_or_equiv
_atom_site_adp_type
_atom_site_occupancy
_atom_site_site_symmetry_order
_atom_site_calc_flag
_atom_site_refinement_flags_posn
_atom_site_refinement_flags_adp
_atom_site_refinement_flags_occupancy
Pb1 Pb 0.19950(6) 0.47797(6) 0.60102(2) 0.04662(17) Uani 1 1 d . . .
Cl1 Cl 0.333333 0.666667 0.5534(2) 0.0378(11) Uani 1 3 d S T P
C1 C 0.5286(11) 0.5734(13) 0.4646(5) 0.058(4) Uani 1 1 d D . .
H1A H 0.510516 0.537353 0.439129 0.069 Uiso 1 1 calc R U .
H1B H 0.551371 0.643684 0.459097 0.069 Uiso 1 1 calc R U .
N1 N 0.4382(16) 0.5313(14) 0.4915(6) 0.24(3) Uani 1 1 d D U .
H1C H 0.453099 0.566297 0.514357 0.284 Uiso 1 1 calc R U .
H1D H 0.388406 0.535116 0.479302 0.284 Uiso 1 1 calc R U .
Pb2 Pb 0.05451(6) 0.18863(6) 0.54221(2) 0.04809(18) Uani 1 1 d . . .
C2 C 0.6104(12) 0.5646(13) 0.4835(6) 0.081(9) Uani 1 1 d D . .
H2A H 0.635650 0.610563 0.506287 0.097 Uiso 1 1 calc R U .
H2B H 0.664867 0.586459 0.464194 0.097 Uiso 1 1 calc R U .
Cl2 Cl -0.0297(7) 0.3368(10) 0.5711(4) 0.118(3) Uani 1 1 d . . .
N2 N 0.5839(13) 0.4629(11) 0.4980(4) 0.136(16) Uani 1 1 d D . .
H2C H 0.576520 0.423154 0.477161 0.163 Uiso 1 1 calc R U .
H2D H 0.632496 0.466593 0.513869 0.163 Uiso 1 1 calc R U .
C3 C 0.4888(12) 0.422(2) 0.5208(6) 0.093(11) Uani 1 1 d D U .
H3A H 0.466195 0.351887 0.527256 0.111 Uiso 1 1 calc R U .
H3B H 0.502018 0.458160 0.546047 0.111 Uiso 1 1 calc R U .
Pb3 Pb 0.94504(6) 0.81109(6) 0.43437(2) 0.04625(17) Uani 1 1 d . . .
Cl3 Cl 0.1895(4) 0.3993(4) 0.52297(14) 0.0469(9) Uani 1 1 d . . .
N3 N 0.241(2) 0.203(2) 0.6389(10) 0.28(4) Uani 1 1 d D U .
H3C H 0.209083 0.199270 0.615839 0.334 Uiso 1 1 calc R U .
H3D H 0.251443 0.258713 0.651598 0.334 Uiso 1 1 calc R U .
Pb4 Pb 0.80092(6) 0.52211(6) 0.37554(2) 0.04754(18) Uani 1 1 d . . .
Cl4 Cl 0.3807(4) 0.4816(4) 0.61176(19) 0.0548(11) Uani 1 1 d . . .
C4 C 0.4072(15) 0.4263(15) 0.5000(9) 0.104(13) Uani 1 1 d D . .
H4A H 0.347369 0.396576 0.516800 0.125 Uiso 1 1 calc R U .
H4B H 0.391355 0.388531 0.474963 0.125 Uiso 1 1 calc R U .
N4 N 0.3392(16) 0.0911(11) 0.6711(7) 0.23(3) Uani 1 1 d D . .
H4C H 0.328166 0.041544 0.654215 0.279 Uiso 1 1 calc R U .
H4D H 0.368373 0.084425 0.693256 0.279 Uiso 1 1 calc R U .
Cl5 Cl 0.000000 0.000000 0.5918(3) 0.0433(13) Uani 1 3 d S T P
C5 C 0.338(2) 0.212(2) 0.6294(9) 0.24(5) Uani 1 1 d D . .
H5A H 0.380057 0.282548 0.622030 0.294 Uiso 1 1 calc R U .
H5B H 0.325854 0.174910 0.604390 0.294 Uiso 1 1 calc R U .
Cl6 Cl 0.2309(4) 0.1883(4) 0.53367(18) 0.0515(10) Uani 1 1 d . . .
C6 C 0.4064(19) 0.1888(13) 0.6520(9) 0.18(2) Uani 1 1 d D U .
H6A H 0.453691 0.183995 0.634009 0.218 Uiso 1 1 calc R U .
H6B H 0.443662 0.240039 0.672200 0.218 Uiso 1 1 calc R U .
Cl7 Cl 1.000000 1.000000 0.4854(2) 0.0381(8) Uani 1 3 d S T P
C7 C 0.2431(19) 0.084(2) 0.6819(8) 0.22(3) Uani 1 1 d D U .
H7A H 0.256322 0.114256 0.708612 0.266 Uiso 1 1 calc R U .
H7B H 0.199199 0.012532 0.686457 0.266 Uiso 1 1 calc R U .
Cl8 Cl 1.000000 1.000000 0.3871(2) 0.0510(18) Uani 1 3 d S T P
C8 C 0.1739(6) 0.1153(7) 0.6641(3) 0.0255(13) Uani 1 1 d D . .
H8A H 0.122303 0.061668 0.647793 0.031 Uiso 1 1 calc R U .
H8B H 0.141727 0.133806 0.684944 0.031 Uiso 1 1 calc R U .
Cl09 Cl 0.1206(4) 0.2664(4) 0.61977(13) 0.0451(8) Uani 1 1 d . . .
Cl9 Cl 0.7673(4) 0.8140(4) 0.44800(18) 0.0518(10) Uani 1 1 d . . .
Cl10 Cl 0.8752(5) 0.7396(4) 0.35660(17) 0.0598(14) Uani 1 1 d . . .
Cl11 Cl 1.0338(4) 0.6687(6) 0.4043(2) 0.0647(12) Uani 1 1 d . . .
Cl12 Cl 0.8048(5) 0.5931(4) 0.45318(16) 0.0566(13) Uani 1 1 d . . .
Cl13 Cl 0.6248(4) 0.5215(4) 0.36419(19) 0.0529(11) Uani 1 1 d . . .
Cl14 Cl 0.666667 0.333333 0.4251(3) 0.061(2) Uani 1 3 d S T P
Cl15 Cl 0.666667 0.333333 0.3223(3) 0.0401(7) Uani 1 3 d S T P

loop_
_atom_site_aniso_label
_atom_site_aniso_U_11
_atom_site_aniso_U_22
_atom_site_aniso_U_33
_atom_site_aniso_U_23
_atom_site_aniso_U_13
_atom_site_aniso_U_12
Pb1 0.0461(4) 0.0469(4) 0.0511(3) -0.0047(3) -0.0054(3) 0.0265(3)
Cl1 0.0350(16) 0.0350(16) 0.043(3) 0.000 0.000 0.0175(8)
C1 0.055(10) 0.050(9) 0.053(8) -0.016(7) -0.019(7) 0.016(7)
N1 0.25(3) 0.102(17) 0.093(14) -0.070(13) 0.128(19) -0.110(19)
Pb2 0.0389(3) 0.0482(4) 0.0548(4) -0.0063(3) 0.0014(3) 0.0200(3)
C2 0.052(10) 0.072(14) 0.065(11) -0.028(10) 0.023(9) -0.009(9)
Cl2 0.092(6) 0.092(5) 0.142(6) 0.061(5) -0.006(6) 0.025(5)
N2 0.15(2) 0.062(10) 0.027(5) -0.003(5) 0.016(8) -0.070(13)
C3 0.050(10) 0.16(3) 0.047(9) -0.007(13) -0.014(8) 0.036(15)
Pb3 0.0422(3) 0.0475(4) 0.0480(3) -0.0051(3) -0.0003(3) 0.0216(3)
Cl3 0.0425(18) 0.045(2) 0.0443(17) 0.0023(14) 0.0031(15) 0.0149(16)
N3 0.36(6) 0.33(6) 0.11(3) 0.05(3) 0.15(3) 0.15(5)
Pb4 0.0470(4) 0.0487(4) 0.0513(4) -0.0067(3) -0.0070(3) 0.0272(3)
Cl4 0.0395(19) 0.060(3) 0.073(3) -0.007(2) -0.0061(19) 0.031(2)
C4 0.063(15) 0.09(2) 0.16(3) -0.08(2) -0.033(18) 0.031(14)
N4 0.39(6) 0.032(7) 0.23(4) -0.044(14) -0.27(4) 0.072(19)
Cl5 0.0358(17) 0.0358(17) 0.058(4) 0.000 0.000 0.0179(9)
C5 0.59(14) 0.23(6) 0.11(3) -0.06(4) -0.11(5) 0.35(9)
Cl6 0.042(2) 0.0403(19) 0.069(3) -0.0035(17) 0.0068(17) 0.0174(16)
C6 0.40(6) 0.033(9) 0.085(17) -0.010(10) -0.03(3) 0.08(2)
Cl7 0.0403(12) 0.0403(12) 0.034(2) 0.000 0.000 0.0201(6)
C7 0.20(4) 0.14(3) 0.15(3) -0.11(3) 0.09(3) -0.04(3)
Cl8 0.059(3) 0.059(3) 0.036(3) 0.000 0.000 0.0293(14)
C8 0.019(3) 0.023(3) 0.031(4) 0.002(3) -0.002(2) 0.009(3)
Cl09 0.055(2) 0.0442(19) 0.0408(15) 0.0043(13) 0.0055(15) 0.0286(18)
Cl9 0.0362(18) 0.055(2) 0.064(2) -0.0087(19) 0.0023(16) 0.0229(18)
Cl10 0.083(4) 0.0365(18) 0.061(2) -0.0139(17) -0.023(2) 0.031(2)
Cl11 0.050(2) 0.077(3) 0.081(3) 0.016(2) 0.015(2) 0.042(3)
Cl12 0.068(3) 0.0333(17) 0.050(2) -0.0086(15) -0.002(2) 0.0120(19)
Cl13 0.053(2) 0.0388(19) 0.072(3) -0.0037(18) -0.011(2) 0.0269(19)
Cl14 0.068(4) 0.068(4) 0.045(3) 0.000 0.000 0.0342(18)
Cl15 0.0381(11) 0.0381(11) 0.0441(19) 0.000 0.000 0.0191(6)

loop_
_atom_type_symbol
_atom_type_description
_atom_type_scat_dispersion_real
_atom_type_scat_dispersion_imag
_atom_type_scat_source
C C 0.0033 0.0016 'International Tables Vol C Tables 4.2.6.8 and 6.1.1.4'
H H 0.0000 0.0000 'International Tables Vol C Tables 4.2.6.8 and 6.1.1.4'
N N 0.0064 0.0033 'International Tables Vol C Tables 4.2.6.8 and 6.1.1.4'
Cl Cl 0.1472 0.1563 'International Tables Vol C Tables 4.2.6.8 and 6.1.1.4'
Pb Pb -3.1439 9.9644 'International Tables Vol C Tables 4.2.6.8 and 6.1.1.4'

loop_
_geom_angle_atom_site_label_1
_geom_angle_atom_site_label_2
_geom_angle_atom_site_label_3
_geom_angle
_geom_angle_site_symmetry_1
_geom_angle_site_symmetry_3
Cl4 Pb1 Cl3 88.05(17) . .
Cl4 Pb1 Cl09 81.29(17) . .
Cl3 Pb1 Cl09 79.38(12) . .
Cl4 Pb1 Cl1 81.61(14) . .
Cl3 Pb1 Cl1 78.27(14) . .
Cl09 Pb1 Cl1 152.18(12) . .
Pb1 Cl1 Pb1 95.22(15) . 3_565
Pb1 Cl1 Pb1 95.22(15) . 2_665
Pb1 Cl1 Pb1 95.22(15) 3_565 2_665
C2 C1 N1 110.9(14) . .
C4 N1 C1 108.1(15) . .
Cl6 Pb2 Cl09 87.01(17) . .
Cl6 Pb2 Cl3 79.81(16) . .
Cl09 Pb2 Cl3 79.79(13) . .
Cl6 Pb2 Cl5 81.73(12) . .
Cl09 Pb2 Cl5 77.27(16) . .
Cl3 Pb2 Cl5 151.14(14) . .
C1 C2 N2 116.0(15) . .
C3 N2 C2 108.0(16) . .
C4 C3 N2 115.2(15) . .
Cl9 Pb3 Cl10 88.3(2) . .
Cl9 Pb3 Cl12 79.74(19) . .
Cl10 Pb3 Cl12 80.43(14) . .
Cl9 Pb3 Cl8 82.81(13) . .
Cl10 Pb3 Cl8 76.51(16) . .
Cl12 Pb3 Cl8 151.37(15) . .
Cl9 Pb3 Cl7 72.92(11) . .
Cl10 Pb3 Cl7 138.13(16) . .
Cl12 Pb3 Cl7 129.75(14) . .
Cl8 Pb3 Cl7 64.48(16) . .
Pb1 Cl3 Pb2 97.50(14) . .
C5 N3 C8 114.8(19) . .
Cl13 Pb4 Cl12 87.5(2) . .
Cl13 Pb4 Cl10 78.45(18) . .
Cl12 Pb4 Cl10 80.57(14) . .
Cl13 Pb4 Cl14 82.74(13) . .
Cl12 Pb4 Cl14 75.35(19) . .
Cl10 Pb4 Cl14 149.94(17) . .
C3 C4 N1 109(2) . .
C7 N4 C6 110.2(16) . .
Pb2 Cl5 Pb2 93.85(18) 2 3
Pb2 Cl5 Pb2 93.85(18) 2 .
Pb2 Cl5 Pb2 93.85(18) 3 .
N3 C5 C6 133(3) . .
N4 C6 C5 104.3(16) . .
Pb3 Cl7 Pb3 92.84(15) . 3_675
Pb3 Cl7 Pb3 92.84(15) . 2_765
Pb3 Cl7 Pb3 92.84(15) 3_675 2_765
N4 C7 C8 137.0(18) . .
Pb3 Cl8 Pb3 95.53(16) . 2_765
Pb3 Cl8 Pb3 95.53(16) . 3_675
Pb3 Cl8 Pb3 95.54(16) 2_765 3_675
N3 C8 C7 103.7(14) . .
Pb2 Cl09 Pb1 98.01(13) . .
Pb3 Cl10 Pb4 95.82(17) . .
Pb4 Cl12 Pb3 96.16(17) . .
Pb4 Cl14 Pb4 93.9(2) . 3_665
Pb4 Cl14 Pb4 93.9(2) . 2_655
Pb4 Cl14 Pb4 93.9(2) 3_665 2_655

loop_
_geom_bond_atom_site_label_1
_geom_bond_atom_site_label_2
_geom_bond_distance
Pb1 Cl4 2.774(5)
Pb1 Cl3 2.823(5)
Pb1 Cl09 2.905(5)
Pb1 Cl1 3.021(4)
C1 C2 1.467(13)
C1 N1 1.493(13)
N1 C4 1.460(13)
Pb2 Cl6 2.721(5)
Pb2 Cl09 2.799(5)
Pb2 Cl3 2.904(5)
Pb2 Cl5 3.055(5)
C2 N2 1.480(13)
N2 C3 1.473(13)
C3 C4 1.458(13)
Pb3 Cl9 2.783(5)
Pb3 Cl10 2.793(5)
Pb3 Cl12 2.998(5)
Pb3 Cl8 3.017(4)
Pb3 Cl7 3.084(4)
N3 C5 1.461(14)
N3 C8 1.475(13)
Pb4 Cl13 2.721(6)
Pb4 Cl12 2.780(5)
Pb4 Cl10 3.001(5)
Pb4 Cl14 3.057(5)
N4 C7 1.467(14)
N4 C6 1.470(13)
C5 C6 1.471(14)
C7 C8 1.486(13)

loop_
_geom_hbond_atom_site_label_D
_geom_hbond_atom_site_label_H
_geom_hbond_atom_site_label_A
_geom_hbond_distance_DH
_geom_hbond_distance_HA
_geom_hbond_distance_DA
_geom_hbond_angle_DHA
_geom_hbond_site_symmetry_A
_geom_hbond_publ_flag
N2 H2C Cl14 0.89 2.95 3.729(19) 147.7 . yes
N3 H3C Cl6 0.89 2.76 3.49(4) 140.5 . yes
N3 H3C Cl09 0.89 2.08 2.55(3) 112.5 . yes
N4 H4C Cl2 0.89 2.84 3.52(3) 135.1 3 yes
N4 H4C Cl09 0.89 2.89 3.548(18) 132.3 3 yes
N4 H4C Cl13 0.89 2.99 3.430(15) 112.3 4_445 yes
N4 H4D Cl10 0.89 2.75 3.31(2) 122.1 4_445 yes
